data_7038641
loop_
_publ_author_name
'Dunn, Peter L.'
'Carlson, Rebecca K.'
'Gagliardi, Laura'
'Tonks, Ian A.'

_publ_section_title
;
 Structure and bonding of group 4-nickel heterobimetallics supported by
 2-(diphenylphosphino)pyrrolide ligands.
;
_journal_issue 24
_journal_name_full 'Dalton transactions (Cambridge, England : 2003)'
_journal_page_first 9892
_journal_page_last 9901
_journal_paper_doi 10.1039/c6dt00431h
_journal_volume 45
_journal_year 2016
_chemical_formula_sum 'C68 H60 N4 Na Ni O P4 Ti'
_chemical_formula_weight 1202.68
_chemical_name_systematic
; 
 ? 
;
_space_group_IT_number 2
_symmetry_space_group_name_Hall '-P 1'
_symmetry_space_group_name_H-M 'P -1'
_atom_sites_solution_hydrogens geom
_atom_sites_solution_primary direct
_atom_sites_solution_secondary difmap
_audit_creation_method SHELXL-97
_audit_update_record
;
2016-01-28 deposited with the CCDC.
2016-02-29 downloaded from the CCDC.
;
_cell_angle_alpha 98.3400(10)
_cell_angle_beta 107.4700(10)
_cell_angle_gamma 94.6000(10)
_cell_formula_units_Z 2
_cell_length_a 14.5006(3)
_cell_length_b 14.7943(3)
_cell_length_c 16.1167(3)
_cell_measurement_temperature 123(2)
_cell_volume 3234.93(11)
_computing_structure_refinement 'SHELXL-97 (Sheldrick, 2008)'
_computing_structure_solution 'SHELXS-97 (Sheldrick, 2008)'
_diffrn_ambient_temperature 123(2)
_diffrn_measured_fraction_theta_full 0.986
_diffrn_measured_fraction_theta_max 0.986
_diffrn_radiation_monochromator graphite
_diffrn_radiation_source 'fine-focus sealed tube'
_diffrn_radiation_type CuK\a
_diffrn_radiation_wavelength 1.54178
_diffrn_reflns_av_R_equivalents 0.0662
_diffrn_reflns_av_sigmaI/netI 0.0507
_diffrn_reflns_limit_h_max 17
_diffrn_reflns_limit_h_min -17
_diffrn_reflns_limit_k_max 18
_diffrn_reflns_limit_k_min -18
_diffrn_reflns_limit_l_max 19
_diffrn_reflns_limit_l_min -19
_diffrn_reflns_number 58095
_diffrn_reflns_theta_full 72.19
_diffrn_reflns_theta_max 72.19
_diffrn_reflns_theta_min 2.92
_exptl_absorpt_coefficient_mu 2.749
_exptl_absorpt_correction_T_max 0.8748
_exptl_absorpt_correction_T_min 0.6093
_exptl_crystal_density_diffrn 1.235
_exptl_crystal_density_method 'not measured'
_exptl_crystal_F_000 1250
_exptl_crystal_size_max 0.20
_exptl_crystal_size_mid 0.05
_exptl_crystal_size_min 0.05
_refine_diff_density_max 0.429
_refine_diff_density_min -0.363
_refine_diff_density_rms 0.064
_refine_ls_extinction_method none
_refine_ls_goodness_of_fit_ref 1.034
_refine_ls_hydrogen_treatment mixed
_refine_ls_matrix_type full
_refine_ls_number_parameters 740
_refine_ls_number_reflns 12579
_refine_ls_number_restraints 0
_refine_ls_restrained_S_all 1.034
_refine_ls_R_factor_all 0.0563
_refine_ls_R_factor_gt 0.0447
_refine_ls_shift/su_max 0.020
_refine_ls_shift/su_mean 0.002
_refine_ls_structure_factor_coef Fsqd
_refine_ls_weighting_details 'calc w=1/[\s^2^(Fo^2^)+(0.0494P)^2^+2.3179P] where P=(Fo^2^+2Fc^2^)/3'
_refine_ls_weighting_scheme calc
_refine_ls_wR_factor_gt 0.1042
_refine_ls_wR_factor_ref 0.1102
_reflns_number_gt 10408
_reflns_number_total 12579
_reflns_threshold_expression >2sigma(I)
_cod_data_source_file c6dt00431h2.cif
_cod_data_source_block 15133_0m
_cod_depositor_comments 'Adding full bibliography for 7038637--7038643.cif.'
_cod_database_code 7038641

loop_
_symmetry_equiv_pos_as_xyz
'x, y, z'
'-x, -y, -z'

loop_
_atom_site_label
_atom_site_type_symbol
_atom_site_fract_x
_atom_site_fract_y
_atom_site_fract_z
_atom_site_U_iso_or_equiv
_atom_site_adp_type
_atom_site_occupancy
_atom_site_symmetry_multiplicity
_atom_site_calc_flag
_atom_site_refinement_flags
_atom_site_disorder_group
Ni1 Ni 0.20393(3) 0.17702(2) 0.23183(2) 0.01327(9) Uani 1 1 d . .
Ti1 Ti 0.25354(3) 0.32916(3) 0.35757(3) 0.01638(9) Uani 1 1 d . .
P2 P 0.26174(4) 0.24827(4) 0.14630(3) 0.01420(11) Uani 1 1 d . .
P3 P 0.29189(4) 0.10349(4) 0.32935(4) 0.01568(12) Uani 1 1 d . .
P4 P 0.05659(4) 0.16374(4) 0.24104(4) 0.01561(12) Uani 1 1 d . .
Na1 Na 0.51535(7) 0.30994(7) 0.35268(7) 0.0282(2) Uani 1 1 d . .
N1 N 0.71444(15) 0.55109(13) 0.54296(13) 0.0195(4) Uani 1 1 d . .
O1 O 0.61822(14) 0.21789(13) 0.30624(14) 0.0317(4) Uani 1 1 d . .
C78 C 0.76663(17) 0.48044(17) 0.56985(15) 0.0204(5) Uani 1 1 d . .
C77 C 0.67106(18) 0.52583(17) 0.45410(15) 0.0212(5) Uani 1 1 d . .
H77A H 0.6307 0.5616 0.4176 0.025 Uiso 1 1 calc R .
C76 C -0.00884(18) 0.20922(18) 0.39521(16) 0.0243(5) Uani 1 1 d . .
H76A H -0.0712 0.1733 0.3751 0.029 Uiso 1 1 calc R .
C75 C 0.69399(17) 0.44068(16) 0.42438(15) 0.0209(5) Uani 1 1 d . .
H75A H 0.6724 0.4082 0.3652 0.025 Uiso 1 1 calc R .
N4 N 0.13925(14) 0.27594(13) 0.39946(12) 0.0178(4) Uani 1 1 d . .
C73 C 0.05690(17) 0.21461(16) 0.34861(15) 0.0186(4) Uani 1 1 d . .
C72 C 0.12323(19) 0.30618(17) 0.47808(15) 0.0234(5) Uani 1 1 d . .
H72A H 0.1678 0.3485 0.5260 0.028 Uiso 1 1 calc R .
C1 C 0.18029(16) 0.30677(15) 0.06509(14) 0.0160(4) Uani 1 1 d . .
C2 C 0.21490(18) 0.35609(16) 0.01067(15) 0.0208(5) Uani 1 1 d . .
H2A H 0.2805 0.3557 0.0111 0.025 Uiso 1 1 calc R .
C3 C 0.1540(2) 0.40566(17) -0.04406(16) 0.0242(5) Uani 1 1 d . .
H3A H 0.1783 0.4395 -0.0806 0.029 Uiso 1 1 calc R .
C4 C 0.0578(2) 0.40629(17) -0.04593(16) 0.0263(5) Uani 1 1 d . .
H4A H 0.0166 0.4411 -0.0829 0.032 Uiso 1 1 calc R .
C5 C 0.02259(19) 0.35600(19) 0.00628(17) 0.0276(5) Uani 1 1 d . .
H5A H -0.0436 0.3549 0.0044 0.033 Uiso 1 1 calc R .
C6 C 0.08399(17) 0.30703(16) 0.06166(16) 0.0206(5) Uani 1 1 d . .
H6A H 0.0593 0.2731 0.0979 0.025 Uiso 1 1 calc R .
C7 C 0.31715(17) 0.18203(15) 0.07202(15) 0.0174(4) Uani 1 1 d . .
C8 C 0.41700(18) 0.17889(18) 0.09151(16) 0.0245(5) Uani 1 1 d . .
H8A H 0.4610 0.2129 0.1453 0.029 Uiso 1 1 calc R .
C9 C 0.45213(19) 0.12599(19) 0.03219(18) 0.0291(6) Uani 1 1 d . .
H9A H 0.5205 0.1263 0.0447 0.035 Uiso 1 1 calc R .
C10 C 0.3896(2) 0.07317(18) -0.04442(17) 0.0280(5) Uani 1 1 d . .
H10A H 0.4145 0.0369 -0.0843 0.034 Uiso 1 1 calc R .
C11 C 0.2897(2) 0.07323(18) -0.06292(17) 0.0284(6) Uani 1 1 d . .
H11A H 0.2459 0.0357 -0.1149 0.034 Uiso 1 1 calc R .
C12 C 0.25382(18) 0.12828(17) -0.00522(16) 0.0221(5) Uani 1 1 d . .
H12A H 0.1855 0.1291 -0.0187 0.027 Uiso 1 1 calc R .
C13 C 0.35432(17) 0.34148(16) 0.20982(15) 0.0185(4) Uani 1 1 d . .
C14 C 0.6311(3) 0.1303(2) 0.3346(3) 0.0496(9) Uani 1 1 d . .
H14A H 0.5677 0.0903 0.3155 0.059 Uiso 1 1 calc R .
H14B H 0.6578 0.1395 0.3999 0.059 Uiso 1 1 calc R .
C15 C 0.7008(2) 0.0862(2) 0.2934(2) 0.0391(7) Uani 1 1 d . .
H15A H 0.7647 0.0866 0.3385 0.047 Uiso 1 1 calc R .
H15B H 0.6743 0.0218 0.2641 0.047 Uiso 1 1 calc R .
C16 C 0.7106(2) 0.14484(19) 0.22699(19) 0.0325(6) Uani 1 1 d . .
H16A H 0.6626 0.1203 0.1681 0.039 Uiso 1 1 calc R .
H16B H 0.7770 0.1485 0.2218 0.039 Uiso 1 1 calc R .
C17 C 0.6902(2) 0.23754(19) 0.2646(2) 0.0344(6) Uani 1 1 d . .
H17A H 0.7502 0.2732 0.3082 0.041 Uiso 1 1 calc R .
H17B H 0.6651 0.2734 0.2171 0.041 Uiso 1 1 calc R .
C18 C 0.38815(17) 0.18096(16) 0.41404(15) 0.0190(4) Uani 1 1 d . .
C19 C 0.36018(17) 0.01750(16) 0.28886(16) 0.0207(5) Uani 1 1 d . .
C20 C 0.41768(18) -0.03501(17) 0.34419(17) 0.0244(5) Uani 1 1 d . .
H20A H 0.4167 -0.0317 0.4032 0.029 Uiso 1 1 calc R .
C21 C 0.4763(2) -0.09200(18) 0.3135(2) 0.0312(6) Uani 1 1 d . .
H21A H 0.5164 -0.1264 0.3519 0.037 Uiso 1 1 calc R .
C22 C 0.4763(2) -0.0988(2) 0.2268(2) 0.0357(6) Uani 1 1 d . .
H22A H 0.5175 -0.1369 0.2062 0.043 Uiso 1 1 calc R .
C23 C 0.4164(2) -0.0503(2) 0.1701(2) 0.0325(6) Uani 1 1 d . .
H23A H 0.4148 -0.0566 0.1102 0.039 Uiso 1 1 calc R .
C24 C 0.35850(18) 0.00791(17) 0.20133(17) 0.0250(5) Uani 1 1 d . .
H24A H 0.3175 0.0413 0.1624 0.030 Uiso 1 1 calc R .
C25 C 0.23275(18) 0.03816(17) 0.39306(16) 0.0225(5) Uani 1 1 d . .
C26 C 0.19858(19) -0.05534(18) 0.36340(18) 0.0283(5) Uani 1 1 d . .
H26A H 0.2110 -0.0871 0.3130 0.034 Uiso 1 1 calc R .
C27 C 0.1463(2) -0.1024(2) 0.4074(2) 0.0401(7) Uani 1 1 d . .
H27A H 0.1248 -0.1665 0.3879 0.048 Uiso 1 1 calc R .
C28 C 0.1258(2) -0.0564(2) 0.4788(2) 0.0465(8) Uani 1 1 d . .
H28A H 0.0890 -0.0884 0.5079 0.056 Uiso 1 1 calc R .
C29 C 0.1588(3) 0.0361(3) 0.5081(2) 0.0461(8) Uani 1 1 d . .
H29A H 0.1448 0.0678 0.5576 0.055 Uiso 1 1 calc R .
C30 C 0.2125(2) 0.0835(2) 0.46538(19) 0.0345(6) Uani 1 1 d . .
H30A H 0.2352 0.1472 0.4862 0.041 Uiso 1 1 calc R .
C31 C 0.47961(18) 0.16939(18) 0.46681(17) 0.0260(5) Uani 1 1 d . .
H31A H 0.5073 0.1099 0.4714 0.031 Uiso 1 1 calc R .
C32 C 0.52361(18) 0.25688(19) 0.51729(16) 0.0263(5) Uani 1 1 d . .
H32A H 0.5822 0.2686 0.5714 0.032 Uiso 1 1 calc R .
C33 C 0.45700(18) 0.31706(18) 0.49370(16) 0.0239(5) Uani 1 1 d . .
H33A H 0.4583 0.3763 0.5330 0.029 Uiso 1 1 calc R .
N3 N 0.37350(14) 0.27226(14) 0.43012(13) 0.0199(4) Uani 1 1 d . .
C35 C 0.75537(19) 0.41144(17) 0.49841(17) 0.0248(5) Uani 1 1 d . .
H35A H 0.7834 0.3556 0.4992 0.030 Uiso 1 1 calc R .
C36 C 0.41471(18) 0.45889(17) 0.32037(16) 0.0252(5) Uani 1 1 d . .
H36A H 0.4143 0.5107 0.3675 0.030 Uiso 1 1 calc R .
N2 N 0.34497(14) 0.38314(13) 0.28914(12) 0.0178(4) Uani 1 1 d . .
C38 C 0.43001(18) 0.39101(18) 0.19259(16) 0.0247(5) Uani 1 1 d . .
H38A H 0.4473 0.3812 0.1367 0.030 Uiso 1 1 calc R .
C39 C 0.46828(19) 0.46505(19) 0.26346(17) 0.0277(5) Uani 1 1 d . .
H39A H 0.5154 0.5191 0.2656 0.033 Uiso 1 1 calc R .
C40 C -0.05527(16) 0.19780(17) 0.16870(15) 0.0192(5) Uani 1 1 d . .
C41 C -0.11239(18) 0.14166(19) 0.08993(16) 0.0258(5) Uani 1 1 d . .
H41A H -0.0954 0.0827 0.0729 0.031 Uiso 1 1 calc R .
C42 C -0.1944(2) 0.1717(2) 0.03595(18) 0.0334(6) Uani 1 1 d . .
H42A H -0.2331 0.1329 -0.0176 0.040 Uiso 1 1 calc R .
C43 C -0.2199(2) 0.2574(2) 0.05958(19) 0.0357(6) Uani 1 1 d . .
H43A H -0.2766 0.2770 0.0232 0.043 Uiso 1 1 calc R .
C44 C -0.1620(2) 0.3147(2) 0.13695(19) 0.0327(6) Uani 1 1 d . .
H44A H -0.1784 0.3742 0.1531 0.039 Uiso 1 1 calc R .
C45 C -0.08013(19) 0.28508(18) 0.19077(17) 0.0259(5) Uani 1 1 d . .
H45A H -0.0406 0.3248 0.2433 0.031 Uiso 1 1 calc R .
C46 C 0.02189(16) 0.03852(16) 0.22064(16) 0.0207(5) Uani 1 1 d . .
C47 C 0.05385(19) -0.01306(18) 0.15742(17) 0.0272(5) Uani 1 1 d . .
H47A H 0.0926 0.0174 0.1290 0.033 Uiso 1 1 calc R .
C48 C 0.0299(2) -0.10848(19) 0.1352(2) 0.0356(6) Uani 1 1 d . .
H48A H 0.0516 -0.1426 0.0917 0.043 Uiso 1 1 calc R .
C49 C -0.0257(2) -0.15311(19) 0.1771(2) 0.0367(7) Uani 1 1 d . .
H49A H -0.0430 -0.2181 0.1620 0.044 Uiso 1 1 calc R .
C50 C -0.0560(2) -0.10297(19) 0.2408(2) 0.0365(7) Uani 1 1 d . .
H50A H -0.0929 -0.1340 0.2704 0.044 Uiso 1 1 calc R .
C51 C -0.03320(19) -0.00772(18) 0.26243(18) 0.0274(5) Uani 1 1 d . .
H51A H -0.0554 0.0259 0.3059 0.033 Uiso 1 1 calc R .
C52 C 0.03398(19) 0.26690(18) 0.47799(16) 0.0257(5) Uani 1 1 d . .
H52A H 0.0066 0.2768 0.5247 0.031 Uiso 1 1 calc R .
C54 C 0.79586(17) 0.42492(17) 0.74086(16) 0.0217(5) Uani 1 1 d . .
C55 C 0.7634(2) 0.3330(2) 0.70115(19) 0.0337(6) Uani 1 1 d . .
H55A H 0.7649 0.3121 0.6431 0.040 Uiso 1 1 calc R .
C56 C 0.7290(2) 0.27245(19) 0.7456(2) 0.0366(7) Uani 1 1 d . .
H56A H 0.7062 0.2101 0.7178 0.044 Uiso 1 1 calc R .
C57 C 0.7277(2) 0.30186(18) 0.83065(19) 0.0299(6) Uani 1 1 d . .
H57A H 0.7048 0.2597 0.8616 0.036 Uiso 1 1 calc R .
C58 C 0.7596(2) 0.39271(19) 0.87026(18) 0.0339(6) Uani 1 1 d . .
H58A H 0.7588 0.4132 0.9287 0.041 Uiso 1 1 calc R .
C59 C 0.7929(2) 0.45425(17) 0.82511(17) 0.0265(5) Uani 1 1 d . .
H59A H 0.8139 0.5170 0.8524 0.032 Uiso 1 1 calc R .
C60 C 0.95797(18) 0.47431(18) 0.68169(15) 0.0238(5) Uani 1 1 d . .
C61 C 1.00278(19) 0.4084(2) 0.72654(17) 0.0297(6) Uani 1 1 d . .
H61A H 0.9702 0.3752 0.7581 0.036 Uiso 1 1 calc R .
C62 C 1.0952(2) 0.3907(2) 0.72553(18) 0.0335(6) Uani 1 1 d . .
H62A H 1.1255 0.3452 0.7562 0.040 Uiso 1 1 calc R .
C63 C 1.1433(2) 0.4392(2) 0.67978(17) 0.0320(6) Uani 1 1 d . .
H63A H 1.2071 0.4282 0.6803 0.038 Uiso 1 1 calc R .
C64 C 1.0979(2) 0.5032(2) 0.63373(19) 0.0315(6) Uani 1 1 d . .
H64A H 1.1303 0.5355 0.6014 0.038 Uiso 1 1 calc R .
C65 C 1.0058(2) 0.52115(19) 0.63391(17) 0.0278(5) Uani 1 1 d . .
H65A H 0.9750 0.5653 0.6016 0.033 Uiso 1 1 calc R .
P1 P 0.8393(4) 0.5124(4) 0.6851(4) 0.0169(8) Uani 0.731(7) 1 d P 1
O2 O 0.8463(4) 0.5895(4) 0.7174(4) 0.016(2) Uani 0.269(7) 1 d P 2
P1A P 0.8417(13) 0.4908(9) 0.6782(12) 0.019(2) Uani 0.269(7) 1 d P 2

loop_
_atom_site_aniso_label
_atom_site_aniso_U_11
_atom_site_aniso_U_22
_atom_site_aniso_U_33
_atom_site_aniso_U_23
_atom_site_aniso_U_13
_atom_site_aniso_U_12
Ni1 0.01331(18) 0.01364(18) 0.01224(18) 0.00119(13) 0.00418(14) -0.00036(14)
Ti1 0.0175(2) 0.01479(19) 0.01659(19) -0.00084(15) 0.00781(16) -0.00216(15)
P2 0.0136(3) 0.0169(3) 0.0126(2) 0.0023(2) 0.0051(2) 0.0013(2)
P3 0.0158(3) 0.0148(2) 0.0161(3) 0.0046(2) 0.0041(2) 0.0006(2)
P4 0.0124(2) 0.0184(3) 0.0151(3) 0.0019(2) 0.0045(2) -0.0021(2)
Na1 0.0250(5) 0.0371(6) 0.0266(5) 0.0062(4) 0.0132(4) 0.0076(4)
N1 0.0223(10) 0.0177(9) 0.0153(9) -0.0044(7) 0.0064(8) -0.0035(8)
O1 0.0288(10) 0.0287(9) 0.0437(11) 0.0033(8) 0.0224(9) 0.0024(8)
C78 0.0191(11) 0.0241(11) 0.0186(11) 0.0017(9) 0.0084(9) -0.0002(9)
C77 0.0220(11) 0.0232(11) 0.0158(11) -0.0011(9) 0.0055(9) -0.0014(9)
C76 0.0206(12) 0.0302(13) 0.0212(12) 0.0023(10) 0.0083(10) -0.0039(10)
C75 0.0198(11) 0.0246(12) 0.0152(10) -0.0057(9) 0.0070(9) -0.0036(9)
N4 0.0175(9) 0.0203(9) 0.0145(9) 0.0009(7) 0.0058(7) -0.0025(7)
C73 0.0187(11) 0.0197(11) 0.0152(10) 0.0023(8) 0.0040(9) -0.0032(9)
C72 0.0268(12) 0.0263(12) 0.0156(11) -0.0004(9) 0.0080(10) -0.0017(10)
C1 0.0186(11) 0.0144(10) 0.0128(10) -0.0025(8) 0.0045(8) 0.0005(8)
C2 0.0229(12) 0.0231(11) 0.0178(11) 0.0035(9) 0.0089(9) 0.0015(9)
C3 0.0361(14) 0.0204(11) 0.0168(11) 0.0066(9) 0.0081(10) 0.0025(10)
C4 0.0344(14) 0.0232(12) 0.0210(12) 0.0057(9) 0.0059(10) 0.0106(10)
C5 0.0220(12) 0.0323(13) 0.0287(13) 0.0052(11) 0.0068(10) 0.0086(10)
C6 0.0195(11) 0.0222(11) 0.0216(11) 0.0068(9) 0.0074(9) 0.0030(9)
C7 0.0190(11) 0.0181(10) 0.0164(10) 0.0048(8) 0.0067(9) 0.0017(8)
C8 0.0213(12) 0.0321(13) 0.0188(11) 0.0020(10) 0.0055(9) 0.0049(10)
C9 0.0215(12) 0.0376(14) 0.0306(14) 0.0036(11) 0.0114(11) 0.0095(11)
C10 0.0337(14) 0.0279(13) 0.0270(13) 0.0012(10) 0.0159(11) 0.0129(11)
C11 0.0300(14) 0.0271(13) 0.0246(13) -0.0043(10) 0.0070(11) 0.0059(11)
C12 0.0181(11) 0.0226(11) 0.0237(12) -0.0014(9) 0.0064(10) 0.0026(9)
C13 0.0177(11) 0.0229(11) 0.0143(10) 0.0010(9) 0.0056(9) -0.0002(9)
C14 0.052(2) 0.0378(17) 0.076(2) 0.0178(17) 0.0423(19) 0.0086(15)
C15 0.0314(15) 0.0368(16) 0.0557(19) 0.0141(14) 0.0196(14) 0.0085(12)
C16 0.0323(14) 0.0325(14) 0.0341(14) -0.0020(11) 0.0153(12) 0.0077(11)
C17 0.0361(15) 0.0289(14) 0.0460(17) 0.0017(12) 0.0274(14) 0.0025(11)
C18 0.0209(11) 0.0202(11) 0.0161(10) 0.0060(9) 0.0059(9) -0.0017(9)
C19 0.0183(11) 0.0184(11) 0.0246(12) 0.0041(9) 0.0059(9) 0.0011(9)
C20 0.0237(12) 0.0214(11) 0.0284(13) 0.0081(10) 0.0072(10) 0.0013(9)
C21 0.0259(13) 0.0262(13) 0.0454(16) 0.0141(12) 0.0123(12) 0.0086(10)
C22 0.0310(14) 0.0296(14) 0.0574(19) 0.0130(13) 0.0254(14) 0.0123(11)
C23 0.0351(15) 0.0334(14) 0.0376(15) 0.0099(12) 0.0214(13) 0.0098(12)
C24 0.0232(12) 0.0246(12) 0.0282(13) 0.0046(10) 0.0100(10) 0.0030(10)
C25 0.0203(11) 0.0244(12) 0.0229(12) 0.0104(10) 0.0052(9) -0.0002(9)
C26 0.0247(12) 0.0257(13) 0.0331(14) 0.0116(11) 0.0053(11) -0.0012(10)
C27 0.0339(15) 0.0337(15) 0.0512(19) 0.0237(14) 0.0069(14) -0.0072(12)
C28 0.0423(18) 0.056(2) 0.0513(19) 0.0377(17) 0.0184(15) 0.0003(15)
C29 0.057(2) 0.055(2) 0.0414(18) 0.0232(15) 0.0310(16) 0.0095(16)
C30 0.0504(18) 0.0303(14) 0.0319(14) 0.0130(11) 0.0228(13) 0.0060(12)
C31 0.0226(12) 0.0298(13) 0.0233(12) 0.0093(10) 0.0023(10) 0.0004(10)
C32 0.0188(12) 0.0386(14) 0.0180(11) 0.0045(10) 0.0025(9) -0.0032(10)
C33 0.0199(12) 0.0301(13) 0.0165(11) -0.0042(9) 0.0042(9) -0.0055(10)
N3 0.0177(9) 0.0206(9) 0.0182(9) 0.0019(8) 0.0030(8) -0.0019(8)
C35 0.0280(13) 0.0236(12) 0.0247(12) -0.0009(10) 0.0124(10) 0.0069(10)
C36 0.0244(12) 0.0244(12) 0.0214(12) -0.0031(9) 0.0054(10) -0.0066(10)
N2 0.0169(9) 0.0194(9) 0.0159(9) 0.0000(7) 0.0064(7) -0.0033(7)
C38 0.0225(12) 0.0321(13) 0.0181(11) 0.0047(10) 0.0062(10) -0.0052(10)
C39 0.0225(12) 0.0338(14) 0.0222(12) 0.0036(10) 0.0051(10) -0.0119(10)
C40 0.0153(10) 0.0264(12) 0.0164(11) 0.0050(9) 0.0061(9) -0.0005(9)
C41 0.0225(12) 0.0319(13) 0.0202(12) 0.0015(10) 0.0049(10) 0.0001(10)
C42 0.0244(13) 0.0499(17) 0.0209(12) 0.0060(12) 0.0004(10) 0.0025(12)
C43 0.0265(14) 0.0561(18) 0.0293(14) 0.0201(13) 0.0081(11) 0.0143(13)
C44 0.0330(14) 0.0345(14) 0.0367(15) 0.0148(12) 0.0141(12) 0.0121(12)
C45 0.0277(13) 0.0261(12) 0.0247(12) 0.0054(10) 0.0095(10) 0.0021(10)
C46 0.0143(10) 0.0229(11) 0.0206(11) 0.0024(9) 0.0010(9) -0.0015(9)
C47 0.0253(13) 0.0270(13) 0.0262(13) -0.0005(10) 0.0077(10) -0.0025(10)
C48 0.0364(15) 0.0259(13) 0.0365(15) -0.0062(11) 0.0059(12) 0.0015(11)
C49 0.0376(16) 0.0187(12) 0.0407(16) -0.0034(11) -0.0007(13) -0.0047(11)
C50 0.0363(15) 0.0259(13) 0.0425(16) 0.0113(12) 0.0068(13) -0.0103(11)
C51 0.0240(12) 0.0276(13) 0.0288(13) 0.0039(10) 0.0083(10) -0.0035(10)
C52 0.0299(13) 0.0307(13) 0.0196(12) 0.0036(10) 0.0143(10) -0.0023(10)
C54 0.0189(11) 0.0241(12) 0.0209(11) 0.0014(9) 0.0065(9) -0.0012(9)
C55 0.0351(15) 0.0324(14) 0.0290(14) -0.0081(11) 0.0133(12) -0.0096(12)
C56 0.0401(16) 0.0209(13) 0.0436(17) -0.0048(11) 0.0134(13) -0.0077(11)
C57 0.0335(14) 0.0228(12) 0.0346(14) 0.0104(11) 0.0117(12) -0.0034(11)
C58 0.0505(17) 0.0277(13) 0.0264(13) 0.0031(11) 0.0200(13) -0.0051(12)
C59 0.0369(14) 0.0187(11) 0.0261(13) 0.0012(10) 0.0152(11) 0.0003(10)
C60 0.0197(12) 0.0331(13) 0.0156(11) 0.0004(9) 0.0043(9) -0.0021(10)
C61 0.0249(13) 0.0438(16) 0.0212(12) 0.0073(11) 0.0076(10) 0.0058(11)
C62 0.0330(15) 0.0462(16) 0.0225(13) 0.0054(12) 0.0088(11) 0.0129(12)
C63 0.0223(13) 0.0491(17) 0.0221(12) -0.0057(11) 0.0086(10) 0.0052(12)
C64 0.0258(13) 0.0377(15) 0.0339(14) 0.0016(12) 0.0173(11) -0.0003(11)
C65 0.0270(13) 0.0305(13) 0.0260(13) 0.0041(10) 0.0097(11) 0.0011(10)
P1 0.0157(7) 0.020(2) 0.0150(12) 0.0002(14) 0.0069(6) -0.0018(12)
O2 0.017(3) 0.009(4) 0.020(3) -0.002(3) 0.003(2) 0.001(2)
P1A 0.0208(18) 0.022(6) 0.012(2) -0.005(3) 0.0066(13) 0.002(3)

loop_
_atom_type_symbol
_atom_type_description
_atom_type_scat_dispersion_real
_atom_type_scat_dispersion_imag
_atom_type_scat_source
C C 0.0181 0.0091 'International Tables Vol C Tables 4.2.6.8 and 6.1.1.4'
H H 0.0000 0.0000 'International Tables Vol C Tables 4.2.6.8 and 6.1.1.4'
N N 0.0311 0.0180 'International Tables Vol C Tables 4.2.6.8 and 6.1.1.4'
O O 0.0492 0.0322 'International Tables Vol C Tables 4.2.6.8 and 6.1.1.4'
Na Na 0.1353 0.1239 'International Tables Vol C Tables 4.2.6.8 and 6.1.1.4'
P P 0.2955 0.4335 'International Tables Vol C Tables 4.2.6.8 and 6.1.1.4'
Ti Ti 0.2191 1.8069 'International Tables Vol C Tables 4.2.6.8 and 6.1.1.4'
Ni Ni -3.0029 0.5091 'International Tables Vol C Tables 4.2.6.8 and 6.1.1.4'

loop_
_geom_angle_atom_site_label_1
_geom_angle_atom_site_label_2
_geom_angle_atom_site_label_3
_geom_angle
_geom_angle_site_symmetry_1
_geom_angle_site_symmetry_3
P2 Ni1 P4 129.33(3) . .
P2 Ni1 P3 123.31(3) . .
P4 Ni1 P3 107.36(3) . .
P2 Ni1 Ti1 91.00(2) . .
P4 Ni1 Ti1 90.05(2) . .
P3 Ni1 Ti1 88.27(2) . .
N3 Ti1 N4 102.91(8) . .
N3 Ti1 N1 91.67(8) . 2_666
N4 Ti1 N1 91.33(8) . 2_666
N3 Ti1 N2 87.92(8) . .
N4 Ti1 N2 167.64(8) . .
N1 Ti1 N2 94.32(7) 2_666 .
N3 Ti1 O2 167.68(17) . 2_666
N4 Ti1 O2 88.24(17) . 2_666
N1 Ti1 O2 82.73(17) 2_666 2_666
N2 Ti1 O2 81.60(17) . 2_666
N3 Ti1 Ni1 90.16(6) . .
N4 Ti1 Ni1 86.17(5) . .
N1 Ti1 Ni1 177.18(6) 2_666 .
N2 Ti1 Ni1 87.89(5) . .
O2 Ti1 Ni1 95.87(16) 2_666 .
N3 Ti1 P1 149.71(14) . 2_666
N4 Ti1 P1 92.18(13) . 2_666
N1 Ti1 P1 61.49(14) 2_666 2_666
N2 Ti1 P1 80.93(13) . 2_666
O2 Ti1 P1 21.5(2) 2_666 2_666
Ni1 Ti1 P1 117.25(13) . 2_666
C13 P2 C7 105.08(11) . .
C13 P2 C1 101.66(10) . .
C7 P2 C1 98.82(10) . .
C13 P2 Ni1 110.79(8) . .
C7 P2 Ni1 118.56(7) . .
C1 P2 Ni1 119.66(8) . .
C18 P3 C19 101.94(11) . .
C18 P3 C25 103.41(11) . .
C19 P3 C25 101.49(11) . .
C18 P3 Ni1 111.58(8) . .
C19 P3 Ni1 116.71(8) . .
C25 P3 Ni1 119.48(8) . .
C73 P4 C46 110.95(11) . .
C73 P4 C40 102.35(11) . .
C46 P4 C40 99.86(11) . .
C73 P4 Ni1 110.66(8) . .
C46 P4 Ni1 103.10(8) . .
C40 P4 Ni1 129.00(7) . .
O1 Na1 C33 130.39(9) . .
O1 Na1 N2 141.54(8) . .
C33 Na1 N2 81.65(7) . .
O1 Na1 C36 143.98(8) . .
C33 Na1 C36 85.37(8) . .
N2 Na1 C36 28.80(6) . .
O1 Na1 N3 131.49(8) . .
C33 Na1 N3 29.28(6) . .
N2 Na1 N3 64.44(6) . .
C36 Na1 N3 80.94(7) . .
O1 Na1 C32 101.88(8) . .
C33 Na1 C32 28.67(8) . .
N2 Na1 C32 109.08(7) . .
C36 Na1 C32 113.40(8) . .
N3 Na1 C32 47.42(7) . .
O1 Na1 C13 113.13(8) . .
C33 Na1 C13 107.39(8) . .
N2 Na1 C13 28.47(6) . .
C36 Na1 C13 46.12(7) . .
N3 Na1 C13 84.04(7) . .
C32 Na1 C13 131.46(8) . .
O1 Na1 C39 116.20(8) . .
C33 Na1 C39 112.38(9) . .
N2 Na1 C39 46.92(7) . .
C36 Na1 C39 27.97(8) . .
N3 Na1 C39 108.03(7) . .
C32 Na1 C39 138.82(9) . .
C13 Na1 C39 45.69(7) . .
O1 Na1 C38 101.15(8) . .
C33 Na1 C38 127.30(8) . .
N2 Na1 C38 46.45(6) . .
C36 Na1 C38 45.72(7) . .
N3 Na1 C38 109.56(7) . .
C32 Na1 C38 155.50(8) . .
C13 Na1 C38 27.44(7) . .
C39 Na1 C38 27.61(7) . .
O1 Na1 C18 104.42(8) . .
C33 Na1 C18 45.24(7) . .
N2 Na1 C18 83.16(7) . .
C36 Na1 C18 105.58(8) . .
N3 Na1 C18 27.25(6) . .
C32 Na1 C18 44.87(7) . .
C13 Na1 C18 92.88(7) . .
C39 Na1 C18 130.01(8) . .
C38 Na1 C18 120.23(7) . .
O1 Na1 C31 89.43(8) . .
C33 Na1 C31 45.17(8) . .
N2 Na1 C31 107.99(7) . .
C36 Na1 C31 125.58(8) . .
N3 Na1 C31 45.16(7) . .
C32 Na1 C31 27.21(7) . .
C13 Na1 C31 118.78(7) . .
C39 Na1 C31 153.17(8) . .
C38 Na1 C31 145.75(8) . .
C18 Na1 C31 26.20(6) . .
C77 N1 C78 106.11(19) . .
C77 N1 Ti1 139.16(17) . 2_666
C78 N1 Ti1 113.37(15) . 2_666
C17 O1 C14 107.9(2) . .
C17 O1 Na1 131.11(16) . .
C14 O1 Na1 119.89(17) . .
C35 C78 N1 110.3(2) . .
C35 C78 P1A 128.9(4) . .
N1 C78 P1A 120.5(4) . .
C35 C78 P1 139.1(3) . .
N1 C78 P1 110.1(2) . .
P1A C78 P1 10.5(5) . .
N1 C77 C75 110.5(2) . .
N1 C77 H77A 124.8 . .
C75 C77 H77A 124.8 . .
C73 C76 C52 107.2(2) . .
C73 C76 H76A 126.4 . .
C52 C76 H76A 126.4 . .
C77 C75 C35 107.0(2) . .
C77 C75 H75A 126.5 . .
C35 C75 H75A 126.5 . .
C72 N4 C73 105.86(19) . .
C72 N4 Ti1 126.23(16) . .
C73 N4 Ti1 127.15(15) . .
C76 C73 N4 109.5(2) . .
C76 C73 P4 134.40(18) . .
N4 C73 P4 116.12(16) . .
N4 C72 C52 110.9(2) . .
N4 C72 H72A 124.6 . .
C52 C72 H72A 124.6 . .
C6 C1 C2 118.6(2) . .
C6 C1 P2 119.60(17) . .
C2 C1 P2 121.71(18) . .
C3 C2 C1 120.3(2) . .
C3 C2 H2A 119.9 . .
C1 C2 H2A 119.9 . .
C2 C3 C4 120.5(2) . .
C2 C3 H3A 119.7 . .
C4 C3 H3A 119.7 . .
C5 C4 C3 119.5(2) . .
C5 C4 H4A 120.3 . .
C3 C4 H4A 120.3 . .
C4 C5 C6 119.9(2) . .
C4 C5 H5A 120.0 . .
C6 C5 H5A 120.0 . .
C1 C6 C5 121.2(2) . .
C1 C6 H6A 119.4 . .
C5 C6 H6A 119.4 . .
C12 C7 C8 119.0(2) . .
C12 C7 P2 117.04(18) . .
C8 C7 P2 123.85(18) . .
C9 C8 C7 119.9(2) . .
C9 C8 H8A 120.0 . .
C7 C8 H8A 120.0 . .
C10 C9 C8 121.1(2) . .
C10 C9 H9A 119.5 . .
C8 C9 H9A 119.5 . .
C9 C10 C11 119.4(2) . .
C9 C10 H10A 120.3 . .
C11 C10 H10A 120.3 . .
C10 C11 C12 120.0(2) . .
C10 C11 H11A 120.0 . .
C12 C11 H11A 120.0 . .
C7 C12 C11 120.5(2) . .
C7 C12 H12A 119.7 . .
C11 C12 H12A 119.7 . .
N2 C13 C38 109.5(2) . .
N2 C13 P2 116.36(17) . .
C38 C13 P2 133.63(18) . .
N2 C13 Na1 70.97(12) . .
C38 C13 Na1 80.50(14) . .
P2 C13 Na1 120.38(11) . .
O1 C14 C15 107.7(2) . .
O1 C14 H14A 110.2 . .
C15 C14 H14A 110.2 . .
O1 C14 H14B 110.2 . .
C15 C14 H14B 110.2 . .
H14A C14 H14B 108.5 . .
C16 C15 C14 104.3(2) . .
C16 C15 H15A 110.9 . .
C14 C15 H15A 110.9 . .
C16 C15 H15B 110.9 . .
C14 C15 H15B 110.9 . .
H15A C15 H15B 108.9 . .
C15 C16 C17 103.3(2) . .
C15 C16 H16A 111.1 . .
C17 C16 H16A 111.1 . .
C15 C16 H16B 111.1 . .
C17 C16 H16B 111.1 . .
H16A C16 H16B 109.1 . .
O1 C17 C16 105.2(2) . .
O1 C17 H17A 110.7 . .
C16 C17 H17A 110.7 . .
O1 C17 H17B 110.7 . .
C16 C17 H17B 110.7 . .
H17A C17 H17B 108.8 . .
C31 C18 N3 109.8(2) . .
C31 C18 P3 133.0(2) . .
N3 C18 P3 117.14(17) . .
C31 C18 Na1 79.45(14) . .
N3 C18 Na1 66.30(12) . .
P3 C18 Na1 116.97(10) . .
C24 C19 C20 119.0(2) . .
C24 C19 P3 118.71(18) . .
C20 C19 P3 122.22(19) . .
C21 C20 C19 120.4(2) . .
C21 C20 H20A 119.8 . .
C19 C20 H20A 119.8 . .
C22 C21 C20 120.0(3) . .
C22 C21 H21A 120.0 . .
C20 C21 H21A 120.0 . .
C23 C22 C21 120.1(3) . .
C23 C22 H22A 119.9 . .
C21 C22 H22A 119.9 . .
C22 C23 C24 119.8(3) . .
C22 C23 H23A 120.1 . .
C24 C23 H23A 120.1 . .
C19 C24 C23 120.5(2) . .
C19 C24 H24A 119.7 . .
C23 C24 H24A 119.7 . .
C30 C25 C26 119.0(2) . .
C30 C25 P3 120.1(2) . .
C26 C25 P3 120.5(2) . .
C27 C26 C25 120.2(3) . .
C27 C26 H26A 119.9 . .
C25 C26 H26A 119.9 . .
C28 C27 C26 120.3(3) . .
C28 C27 H27A 119.9 . .
C26 C27 H27A 119.9 . .
C27 C28 C29 119.8(3) . .
C27 C28 H28A 120.1 . .
C29 C28 H28A 120.1 . .
C28 C29 C30 120.3(3) . .
C28 C29 H29A 119.8 . .
C30 C29 H29A 119.8 . .
C25 C30 C29 120.3(3) . .
C25 C30 H30A 119.8 . .
C29 C30 H30A 119.8 . .
C18 C31 C32 106.7(2) . .
C18 C31 Na1 74.35(14) . .
C32 C31 Na1 67.12(14) . .
C18 C31 H31A 126.6 . .
C32 C31 H31A 126.6 . .
Na1 C31 H31A 126.6 . .
C33 C32 C31 106.7(2) . .
C33 C32 Na1 67.49(14) . .
C31 C32 Na1 85.67(15) . .
C33 C32 H32A 125.5 . .
C31 C32 H32A 125.5 . .
Na1 C32 H32A 125.5 . .
N3 C33 C32 110.6(2) . .
N3 C33 Na1 80.34(14) . .
C32 C33 Na1 83.83(15) . .
N3 C33 H33A 122.6 . .
C32 C33 H33A 122.6 . .
Na1 C33 H33A 122.6 . .
C33 N3 C18 106.2(2) . .
C33 N3 Ti1 128.39(17) . .
C18 N3 Ti1 124.99(15) . .
C33 N3 Na1 70.38(13) . .
C18 N3 Na1 86.45(13) . .
Ti1 N3 Na1 103.89(8) . .
C78 C35 C75 106.1(2) . .
C78 C35 H35A 126.9 . .
C75 C35 H35A 126.9 . .
N2 C36 C39 110.2(2) . .
N2 C36 Na1 74.93(14) . .
C39 C36 Na1 81.51(17) . .
N2 C36 H36A 123.9 . .
C39 C36 H36A 123.9 . .
Na1 C36 H36A 123.9 . .
C36 N2 C13 106.46(19) . .
C36 N2 Ti1 126.68(16) . .
C13 N2 Ti1 126.35(15) . .
C36 N2 Na1 76.27(14) . .
C13 N2 Na1 80.57(13) . .
Ti1 N2 Na1 103.34(8) . .
C13 C38 C39 106.6(2) . .
C13 C38 Na1 72.06(14) . .
C39 C38 Na1 73.31(15) . .
C13 C38 H38A 126.4 . .
C39 C38 H38A 126.4 . .
Na1 C38 H38A 126.4 . .
C36 C39 C38 107.2(2) . .
C36 C39 Na1 70.52(16) . .
C38 C39 Na1 79.07(16) . .
C36 C39 H39A 125.8 . .
C38 C39 H39A 125.8 . .
Na1 C39 H39A 125.8 . .
C41 C40 C45 118.7(2) . .
C41 C40 P4 122.31(19) . .
C45 C40 P4 118.87(18) . .
C40 C41 C42 120.2(3) . .
C40 C41 H41A 119.9 . .
C42 C41 H41A 119.9 . .
C43 C42 C41 120.6(3) . .
C43 C42 H42A 119.7 . .
C41 C42 H42A 119.7 . .
C42 C43 C44 119.5(3) . .
C42 C43 H43A 120.2 . .
C44 C43 H43A 120.2 . .
C45 C44 C43 120.0(3) . .
C45 C44 H44A 120.0 . .
C43 C44 H44A 120.0 . .
C44 C45 C40 120.9(2) . .
C44 C45 H45A 119.6 . .
C40 C45 H45A 119.6 . .
C51 C46 C47 118.4(2) . .
C51 C46 P4 125.3(2) . .
C47 C46 P4 116.30(19) . .
C48 C47 C46 121.2(3) . .
C48 C47 H47A 119.4 . .
C46 C47 H47A 119.4 . .
C49 C48 C47 119.5(3) . .
C49 C48 H48A 120.2 . .
C47 C48 H48A 120.2 . .
C50 C49 C48 119.7(3) . .
C50 C49 H49A 120.1 . .
C48 C49 H49A 120.1 . .
C49 C50 C51 121.0(3) . .
C49 C50 H50A 119.5 . .
C51 C50 H50A 119.5 . .
C46 C51 C50 120.2(3) . .
C46 C51 H51A 119.9 . .
C50 C51 H51A 119.9 . .
C72 C52 C76 106.6(2) . .
C72 C52 H52A 126.7 . .
C76 C52 H52A 126.7 . .
C59 C54 C55 119.1(2) . .
C59 C54 P1A 126.2(5) . .
C55 C54 P1A 114.6(5) . .
C59 C54 P1 117.3(3) . .
C55 C54 P1 123.6(3) . .
P1A C54 P1 9.9(5) . .
C56 C55 C54 120.4(3) . .
C56 C55 H55A 119.8 . .
C54 C55 H55A 119.8 . .
C55 C56 C57 120.3(2) . .
C55 C56 H56A 119.8 . .
C57 C56 H56A 119.8 . .
C58 C57 C56 119.6(2) . .
C58 C57 H57A 120.2 . .
C56 C57 H57A 120.2 . .
C57 C58 C59 120.2(3) . .
C57 C58 H58A 119.9 . .
C59 C58 H58A 119.9 . .
C54 C59 C58 120.4(2) . .
C54 C59 H59A 119.8 . .
C58 C59 H59A 119.8 . .
C61 C60 C65 119.2(2) . .
C61 C60 P1A 119.8(6) . .
C65 C60 P1A 120.8(6) . .
C61 C60 P1 124.9(3) . .
C65 C60 P1 115.7(3) . .
P1A C60 P1 9.3(6) . .
C60 C61 C62 120.3(3) . .
C60 C61 H61A 119.9 . .
C62 C61 H61A 119.9 . .
C63 C62 C61 120.2(3) . .
C63 C62 H62A 119.9 . .
C61 C62 H62A 119.9 . .
C64 C63 C62 119.6(3) . .
C64 C63 H63A 120.2 . .
C62 C63 H63A 120.2 . .
C63 C64 C65 120.8(3) . .
C63 C64 H64A 119.6 . .
C65 C64 H64A 119.6 . .
C64 C65 C60 120.0(3) . .
C64 C65 H65A 120.0 . .
C60 C65 H65A 120.0 . .
C78 P1 C54 105.3(3) . .
C78 P1 C60 100.9(3) . .
C54 P1 C60 101.1(3) . .
C78 P1 Ti1 74.9(2) . 2_666
C54 P1 Ti1 124.8(3) . 2_666
C60 P1 Ti1 133.6(3) . 2_666
P1A O2 Ti1 117.9(7) . 2_666
O2 P1A C60 106.3(11) . .
O2 P1A C54 107.1(9) . .
C60 P1A C54 113.2(9) . .
O2 P1A C78 104.4(9) . .
C60 P1A C78 110.9(9) . .
C54 P1A C78 114.1(10) . .

loop_
_geom_bond_atom_site_label_1
_geom_bond_atom_site_label_2
_geom_bond_distance
_geom_bond_site_symmetry_2
Ni1 P2 2.1651(6) .
Ni1 P4 2.1810(7) .
Ni1 P3 2.1898(7) .
Ni1 Ti1 2.6892(5) .
Ti1 N3 2.098(2) .
Ti1 N4 2.1068(19) .
Ti1 N1 2.1263(19) 2_666
Ti1 N2 2.1390(19) .
Ti1 O2 2.158(6) 2_666
Ti1 P1 2.863(5) 2_666
P2 C13 1.794(2) .
P2 C7 1.845(2) .
P2 C1 1.850(2) .
P3 C18 1.808(2) .
P3 C19 1.837(2) .
P3 C25 1.846(2) .
P4 C73 1.786(2) .
P4 C46 1.835(2) .
P4 C40 1.847(2) .
Na1 O1 2.311(2) .
Na1 C33 2.644(3) .
Na1 N2 2.749(2) .
Na1 C36 2.766(3) .
Na1 N3 2.767(2) .
Na1 C32 2.846(3) .
Na1 C13 2.869(3) .
Na1 C39 2.901(3) .
Na1 C38 2.974(3) .
Na1 C18 3.016(2) .
Na1 C31 3.080(3) .
N1 C77 1.361(3) .
N1 C78 1.384(3) .
N1 Ti1 2.1264(19) 2_666
O1 C17 1.433(3) .
O1 C14 1.443(4) .
C78 C35 1.383(3) .
C78 P1A 1.735(18) .
C78 P1 1.809(7) .
C77 C75 1.384(3) .
C77 H77A 0.9500 .
C76 C73 1.383(3) .
C76 C52 1.408(3) .
C76 H76A 0.9500 .
C75 C35 1.406(4) .
C75 H75A 0.9500 .
N4 C72 1.374(3) .
N4 C73 1.394(3) .
C72 C52 1.375(4) .
C72 H72A 0.9500 .
C1 C6 1.381(3) .
C1 C2 1.395(3) .
C2 C3 1.386(3) .
C2 H2A 0.9500 .
C3 C4 1.386(4) .
C3 H3A 0.9500 .
C4 C5 1.379(4) .
C4 H4A 0.9500 .
C5 C6 1.389(3) .
C5 H5A 0.9500 .
C6 H6A 0.9500 .
C7 C12 1.391(3) .
C7 C8 1.393(3) .
C8 C9 1.387(3) .
C8 H8A 0.9500 .
C9 C10 1.375(4) .
C9 H9A 0.9500 .
C10 C11 1.388(4) .
C10 H10A 0.9500 .
C11 C12 1.392(3) .
C11 H11A 0.9500 .
C12 H12A 0.9500 .
C13 N2 1.386(3) .
C13 C38 1.390(3) .
C14 C15 1.508(4) .
C14 H14A 0.9900 .
C14 H14B 0.9900 .
C15 C16 1.502(4) .
C15 H15A 0.9900 .
C15 H15B 0.9900 .
C16 C17 1.505(4) .
C16 H16A 0.9900 .
C16 H16B 0.9900 .
C17 H17A 0.9900 .
C17 H17B 0.9900 .
C18 C31 1.383(3) .
C18 N3 1.384(3) .
C19 C24 1.390(4) .
C19 C20 1.397(3) .
C20 C21 1.387(4) .
C20 H20A 0.9500 .
C21 C22 1.386(4) .
C21 H21A 0.9500 .
C22 C23 1.385(4) .
C22 H22A 0.9500 .
C23 C24 1.393(4) .
C23 H23A 0.9500 .
C24 H24A 0.9500 .
C25 C30 1.380(4) .
C25 C26 1.394(4) .
C26 C27 1.394(4) .
C26 H26A 0.9500 .
C27 C28 1.373(5) .
C27 H27A 0.9500 .
C28 C29 1.378(5) .
C28 H28A 0.9500 .
C29 C30 1.394(4) .
C29 H29A 0.9500 .
C30 H30A 0.9500 .
C31 C32 1.412(4) .
C31 H31A 1.0000 .
C32 C33 1.373(4) .
C32 H32A 1.0000 .
C33 N3 1.373(3) .
C33 H33A 1.0000 .
C35 H35A 0.9500 .
C36 N2 1.371(3) .
C36 C39 1.376(4) .
C36 H36A 1.0000 .
C38 C39 1.404(4) .
C38 H38A 1.0000 .
C39 H39A 1.0000 .
C40 C41 1.393(3) .
C40 C45 1.394(4) .
C41 C42 1.394(4) .
C41 H41A 0.9500 .
C42 C43 1.382(4) .
C42 H42A 0.9500 .
C43 C44 1.389(4) .
C43 H43A 0.9500 .
C44 C45 1.389(4) .
C44 H44A 0.9500 .
C45 H45A 0.9500 .
C46 C51 1.389(4) .
C46 C47 1.396(4) .
C47 C48 1.393(4) .
C47 H47A 0.9500 .
C48 C49 1.383(4) .
C48 H48A 0.9500 .
C49 C50 1.378(5) .
C49 H49A 0.9500 .
C50 C51 1.389(4) .
C50 H50A 0.9500 .
C51 H51A 0.9500 .
C52 H52A 0.9500 .
C54 C59 1.378(3) .
C54 C55 1.394(4) .
C54 P1A 1.731(18) .
C54 P1 1.851(6) .
C55 C56 1.376(4) .
C55 H55A 0.9500 .
C56 C57 1.383(4) .
C56 H56A 0.9500 .
C57 C58 1.379(4) .
C57 H57A 0.9500 .
C58 C59 1.387(4) .
C58 H58A 0.9500 .
C59 H59A 0.9500 .
C60 C61 1.386(4) .
C60 C65 1.397(4) .
C60 P1A 1.707(17) .
C60 P1 1.867(6) .
C61 C62 1.390(4) .
C61 H61A 0.9500 .
C62 C63 1.388(4) .
C62 H62A 0.9500 .
C63 C64 1.376(4) .
C63 H63A 0.9500 .
C64 C65 1.384(4) .
C64 H64A 0.9500 .
C65 H65A 0.9500 .
P1 Ti1 2.863(5) 2_666
O2 P1A 1.493(12) .
O2 Ti1 2.158(6) 2_666

loop_
_geom_torsion_atom_site_label_1
_geom_torsion_atom_site_label_2
_geom_torsion_atom_site_label_3
_geom_torsion_atom_site_label_4
_geom_torsion
_geom_torsion_site_symmetry_1
_geom_torsion_site_symmetry_4
P2 Ni1 Ti1 N3 -103.40(6) . .
P4 Ni1 Ti1 N3 127.27(6) . .
P3 Ni1 Ti1 N3 19.90(6) . .
P2 Ni1 Ti1 N4 153.67(6) . .
P4 Ni1 Ti1 N4 24.33(6) . .
P3 Ni1 Ti1 N4 -83.03(6) . .
P2 Ni1 Ti1 N1 126.0(12) . 2_666
P4 Ni1 Ti1 N1 -3.3(12) . 2_666
P3 Ni1 Ti1 N1 -110.7(12) . 2_666
P2 Ni1 Ti1 N2 -15.49(6) . .
P4 Ni1 Ti1 N2 -144.82(6) . .
P3 Ni1 Ti1 N2 107.81(6) . .
P2 Ni1 Ti1 O2 65.84(16) . 2_666
P4 Ni1 Ti1 O2 -63.49(16) . 2_666
P3 Ni1 Ti1 O2 -170.86(16) . 2_666
P2 Ni1 Ti1 P1 63.18(14) . 2_666
P4 Ni1 Ti1 P1 -66.15(14) . 2_666
P3 Ni1 Ti1 P1 -173.52(14) . 2_666
P4 Ni1 P2 C13 116.28(9) . .
P3 Ni1 P2 C13 -63.19(9) . .
Ti1 Ni1 P2 C13 25.40(8) . .
P4 Ni1 P2 C7 -122.15(9) . .
P3 Ni1 P2 C7 58.38(9) . .
Ti1 Ni1 P2 C7 146.97(9) . .
P4 Ni1 P2 C1 -1.43(9) . .
P3 Ni1 P2 C1 179.10(8) . .
Ti1 Ni1 P2 C1 -92.31(8) . .
P2 Ni1 P3 C18 63.72(9) . .
P4 Ni1 P3 C18 -115.85(8) . .
Ti1 Ni1 P3 C18 -26.34(8) . .
P2 Ni1 P3 C19 -52.89(9) . .
P4 Ni1 P3 C19 127.54(9) . .
Ti1 Ni1 P3 C19 -142.95(9) . .
P2 Ni1 P3 C25 -175.61(10) . .
P4 Ni1 P3 C25 4.82(10) . .
Ti1 Ni1 P3 C25 94.33(10) . .
P2 Ni1 P4 C73 -118.34(9) . .
P3 Ni1 P4 C73 61.19(9) . .
Ti1 Ni1 P4 C73 -27.01(8) . .
P2 Ni1 P4 C46 122.97(8) . .
P3 Ni1 P4 C46 -57.49(8) . .
Ti1 Ni1 P4 C46 -145.69(8) . .
P2 Ni1 P4 C40 8.49(11) . .
P3 Ni1 P4 C40 -171.98(10) . .
Ti1 Ni1 P4 C40 99.82(10) . .
C33 Na1 O1 C17 -142.3(2) . .
N2 Na1 O1 C17 77.8(3) . .
C36 Na1 O1 C17 29.5(3) . .
N3 Na1 O1 C17 178.6(2) . .
C32 Na1 O1 C17 -138.9(2) . .
C13 Na1 O1 C17 75.5(2) . .
C39 Na1 O1 C17 25.0(3) . .
C38 Na1 O1 C17 49.6(2) . .
C18 Na1 O1 C17 175.1(2) . .
C31 Na1 O1 C17 -163.2(2) . .
C33 Na1 O1 C14 24.3(3) . .
N2 Na1 O1 C14 -115.6(2) . .
C36 Na1 O1 C14 -164.0(2) . .
N3 Na1 O1 C14 -14.8(3) . .
C32 Na1 O1 C14 27.7(2) . .
C13 Na1 O1 C14 -117.9(2) . .
C39 Na1 O1 C14 -168.4(2) . .
C38 Na1 O1 C14 -143.9(2) . .
C18 Na1 O1 C14 -18.4(2) . .
C31 Na1 O1 C14 3.3(2) . .
C77 N1 C78 C35 -0.4(3) . .
Ti1 N1 C78 C35 -169.68(16) 2_666 .
C77 N1 C78 P1A 174.3(7) . .
Ti1 N1 C78 P1A 4.9(7) 2_666 .
C77 N1 C78 P1 173.3(3) . .
Ti1 N1 C78 P1 4.0(3) 2_666 .
C78 N1 C77 C75 0.4(3) . .
Ti1 N1 C77 C75 165.36(19) 2_666 .
N1 C77 C75 C35 -0.4(3) . .
N3 Ti1 N4 C72 77.2(2) . .
N1 Ti1 N4 C72 -14.8(2) 2_666 .
N2 Ti1 N4 C72 -132.1(3) . .
O2 Ti1 N4 C72 -97.5(2) 2_666 .
Ni1 Ti1 N4 C72 166.5(2) . .
P1 Ti1 N4 C72 -76.3(2) 2_666 .
N3 Ti1 N4 C73 -114.16(19) . .
N1 Ti1 N4 C73 153.82(19) 2_666 .
N2 Ti1 N4 C73 36.6(5) . .
O2 Ti1 N4 C73 71.1(2) 2_666 .
Ni1 Ti1 N4 C73 -24.88(19) . .
P1 Ti1 N4 C73 92.3(2) 2_666 .
C52 C76 C73 N4 -1.3(3) . .
C52 C76 C73 P4 -179.6(2) . .
C72 N4 C73 C76 1.1(3) . .
Ti1 N4 C73 C76 -169.35(17) . .
C72 N4 C73 P4 179.76(17) . .
Ti1 N4 C73 P4 9.3(3) . .
C46 P4 C73 C76 -50.0(3) . .
C40 P4 C73 C76 55.7(3) . .
Ni1 P4 C73 C76 -163.8(2) . .
C46 P4 C73 N4 131.78(17) . .
C40 P4 C73 N4 -122.47(18) . .
Ni1 P4 C73 N4 18.0(2) . .
C73 N4 C72 C52 -0.6(3) . .
Ti1 N4 C72 C52 170.05(17) . .
C13 P2 C1 C6 -120.23(19) . .
C7 P2 C1 C6 132.27(19) . .
Ni1 P2 C1 C6 2.1(2) . .
C13 P2 C1 C2 55.5(2) . .
C7 P2 C1 C2 -52.0(2) . .
Ni1 P2 C1 C2 177.83(15) . .
C6 C1 C2 C3 1.3(3) . .
P2 C1 C2 C3 -174.45(18) . .
C1 C2 C3 C4 -0.5(4) . .
C2 C3 C4 C5 -0.9(4) . .
C3 C4 C5 C6 1.5(4) . .
C2 C1 C6 C5 -0.8(3) . .
P2 C1 C6 C5 175.10(19) . .
C4 C5 C6 C1 -0.6(4) . .
C13 P2 C7 C12 -156.62(19) . .
C1 P2 C7 C12 -51.9(2) . .
Ni1 P2 C7 C12 78.97(19) . .
C13 P2 C7 C8 27.3(2) . .
C1 P2 C7 C8 132.0(2) . .
Ni1 P2 C7 C8 -97.1(2) . .
C12 C7 C8 C9 3.0(4) . .
P2 C7 C8 C9 179.0(2) . .
C7 C8 C9 C10 -2.7(4) . .
C8 C9 C10 C11 0.4(4) . .
C9 C10 C11 C12 1.6(4) . .
C8 C7 C12 C11 -1.0(4) . .
P2 C7 C12 C11 -177.3(2) . .
C10 C11 C12 C7 -1.3(4) . .
C7 P2 C13 N2 -159.11(17) . .
C1 P2 C13 N2 98.31(19) . .
Ni1 P2 C13 N2 -29.9(2) . .
C7 P2 C13 C38 30.5(3) . .
C1 P2 C13 C38 -72.1(3) . .
Ni1 P2 C13 C38 159.7(2) . .
C7 P2 C13 Na1 -76.66(13) . .
C1 P2 C13 Na1 -179.24(11) . .
Ni1 P2 C13 Na1 52.53(12) . .
O1 Na1 C13 N2 176.95(13) . .
C33 Na1 C13 N2 26.25(14) . .
C36 Na1 C13 N2 -39.01(12) . .
N3 Na1 C13 N2 44.14(13) . .
C32 Na1 C13 N2 44.42(17) . .
C39 Na1 C13 N2 -78.33(14) . .
C38 Na1 C13 N2 -114.5(2) . .
C18 Na1 C13 N2 69.94(13) . .
C31 Na1 C13 N2 74.12(14) . .
O1 Na1 C13 C38 -68.52(16) . .
C33 Na1 C13 C38 140.78(15) . .
N2 Na1 C13 C38 114.5(2) . .
C36 Na1 C13 C38 75.52(16) . .
N3 Na1 C13 C38 158.67(15) . .
C32 Na1 C13 C38 158.95(15) . .
C39 Na1 C13 C38 36.20(15) . .
C18 Na1 C13 C38 -175.53(15) . .
C31 Na1 C13 C38 -171.35(14) . .
O1 Na1 C13 P2 66.95(14) . .
C33 Na1 C13 P2 -83.75(13) . .
N2 Na1 C13 P2 -110.01(18) . .
C36 Na1 C13 P2 -149.01(17) . .
N3 Na1 C13 P2 -65.87(12) . .
C32 Na1 C13 P2 -65.59(16) . .
C39 Na1 C13 P2 171.66(17) . .
C38 Na1 C13 P2 135.5(2) . .
C18 Na1 C13 P2 -40.06(13) . .
C31 Na1 C13 P2 -35.89(15) . .
C17 O1 C14 C15 -11.1(4) . .
Na1 O1 C14 C15 179.5(2) . .
O1 C14 C15 C16 -10.7(4) . .
C14 C15 C16 C17 27.2(3) . .
C14 O1 C17 C16 28.6(3) . .
Na1 O1 C17 C16 -163.62(18) . .
C15 C16 C17 O1 -34.6(3) . .
C19 P3 C18 C31 -26.2(3) . .
C25 P3 C18 C31 78.9(3) . .
Ni1 P3 C18 C31 -151.5(2) . .
C19 P3 C18 N3 150.72(18) . .
C25 P3 C18 N3 -104.22(19) . .
Ni1 P3 C18 N3 25.4(2) . .
C19 P3 C18 Na1 74.96(13) . .
C25 P3 C18 Na1 -179.98(11) . .
Ni1 P3 C18 Na1 -50.32(12) . .
O1 Na1 C18 C31 56.92(16) . .
C33 Na1 C18 C31 -76.50(17) . .
N2 Na1 C18 C31 -161.50(16) . .
C36 Na1 C18 C31 -143.26(15) . .
N3 Na1 C18 C31 -117.3(2) . .
C32 Na1 C18 C31 -35.55(15) . .
C13 Na1 C18 C31 171.69(15) . .
C39 Na1 C18 C31 -158.89(15) . .
C38 Na1 C18 C31 169.30(15) . .
O1 Na1 C18 N3 174.18(13) . .
C33 Na1 C18 N3 40.76(13) . .
N2 Na1 C18 N3 -44.24(13) . .
C36 Na1 C18 N3 -26.00(14) . .
C32 Na1 C18 N3 81.71(15) . .
C13 Na1 C18 N3 -71.05(13) . .
C39 Na1 C18 N3 -41.63(16) . .
C38 Na1 C18 N3 -73.43(15) . .
C31 Na1 C18 N3 117.3(2) . .
O1 Na1 C18 P3 -76.21(13) . .
C33 Na1 C18 P3 150.38(17) . .
N2 Na1 C18 P3 65.37(12) . .
C36 Na1 C18 P3 83.62(13) . .
N3 Na1 C18 P3 109.61(18) . .
C32 Na1 C18 P3 -168.67(18) . .
C13 Na1 C18 P3 38.56(13) . .
C39 Na1 C18 P3 67.99(15) . .
C38 Na1 C18 P3 36.18(15) . .
C31 Na1 C18 P3 -133.1(2) . .
C18 P3 C19 C24 -117.3(2) . .
C25 P3 C19 C24 136.1(2) . .
Ni1 P3 C19 C24 4.5(2) . .
C18 P3 C19 C20 59.2(2) . .
C25 P3 C19 C20 -47.3(2) . .
Ni1 P3 C19 C20 -178.95(17) . .
C24 C19 C20 C21 3.5(4) . .
P3 C19 C20 C21 -173.1(2) . .
C19 C20 C21 C22 -1.5(4) . .
C20 C21 C22 C23 -1.3(4) . .
C21 C22 C23 C24 2.2(4) . .
C20 C19 C24 C23 -2.7(4) . .
P3 C19 C24 C23 174.0(2) . .
C22 C23 C24 C19 -0.1(4) . .
C18 P3 C25 C30 44.5(2) . .
C19 P3 C25 C30 149.9(2) . .
Ni1 P3 C25 C30 -80.1(2) . .
C18 P3 C25 C26 -142.5(2) . .
C19 P3 C25 C26 -37.1(2) . .
Ni1 P3 C25 C26 92.9(2) . .
C30 C25 C26 C27 -1.2(4) . .
P3 C25 C26 C27 -174.2(2) . .
C25 C26 C27 C28 1.8(4) . .
C26 C27 C28 C29 -1.3(5) . .
C27 C28 C29 C30 0.3(5) . .
C26 C25 C30 C29 0.2(4) . .
P3 C25 C30 C29 173.3(2) . .
C28 C29 C30 C25 0.3(5) . .
N3 C18 C31 C32 -0.3(3) . .
P3 C18 C31 C32 176.83(19) . .
Na1 C18 C31 C32 59.63(18) . .
N3 C18 C31 Na1 -59.90(16) . .
P3 C18 C31 Na1 117.2(2) . .
O1 Na1 C31 C18 -125.75(16) . .
C33 Na1 C31 C18 76.78(16) . .
N2 Na1 C31 C18 19.34(16) . .
C36 Na1 C31 C18 45.11(18) . .
N3 Na1 C31 C18 35.02(14) . .
C32 Na1 C31 C18 116.2(2) . .
C13 Na1 C31 C18 -9.48(18) . .
C39 Na1 C31 C18 37.7(3) . .
C38 Na1 C31 C18 -16.6(2) . .
O1 Na1 C31 C32 118.01(16) . .
C33 Na1 C31 C32 -39.46(15) . .
N2 Na1 C31 C32 -96.90(16) . .
C36 Na1 C31 C32 -71.13(18) . .
N3 Na1 C31 C32 -81.21(17) . .
C13 Na1 C31 C32 -125.72(16) . .
C39 Na1 C31 C32 -78.6(2) . .
C38 Na1 C31 C32 -132.79(17) . .
C18 Na1 C31 C32 -116.2(2) . .
C18 C31 C32 C33 0.6(3) . .
Na1 C31 C32 C33 64.95(17) . .
C18 C31 C32 Na1 -64.39(19) . .
O1 Na1 C32 C33 -174.50(15) . .
N2 Na1 C32 C33 -17.65(16) . .
C36 Na1 C32 C33 12.95(17) . .
N3 Na1 C32 C33 -37.94(14) . .
C13 Na1 C32 C33 -38.33(19) . .
C39 Na1 C32 C33 27.7(2) . .
C38 Na1 C32 C33 -14.8(3) . .
C18 Na1 C32 C33 -75.91(16) . .
C31 Na1 C32 C33 -110.1(2) . .
O1 Na1 C32 C31 -64.44(16) . .
C33 Na1 C32 C31 110.1(2) . .
N2 Na1 C32 C31 92.40(16) . .
C36 Na1 C32 C31 123.01(16) . .
N3 Na1 C32 C31 72.12(15) . .
C13 Na1 C32 C31 71.73(19) . .
C39 Na1 C32 C31 137.79(16) . .
C38 Na1 C32 C31 95.3(2) . .
C18 Na1 C32 C31 34.15(14) . .
C31 C32 C33 N3 -0.7(3) . .
Na1 C32 C33 N3 77.23(18) . .
C31 C32 C33 Na1 -77.90(19) . .
O1 Na1 C33 N3 -105.14(16) . .
N2 Na1 C33 N3 50.95(14) . .
C36 Na1 C33 N3 79.70(15) . .
C32 Na1 C33 N3 -112.2(2) . .
C13 Na1 C33 N3 38.64(16) . .
C39 Na1 C33 N3 87.14(15) . .
C38 Na1 C33 N3 60.13(17) . .
C18 Na1 C33 N3 -37.68(12) . .
C31 Na1 C33 N3 -74.93(15) . .
O1 Na1 C33 C32 7.07(19) . .
N2 Na1 C33 C32 163.16(15) . .
C36 Na1 C33 C32 -168.09(16) . .
N3 Na1 C33 C32 112.2(2) . .
C13 Na1 C33 C32 150.86(15) . .
C39 Na1 C33 C32 -160.65(15) . .
C38 Na1 C33 C32 172.34(14) . .
C18 Na1 C33 C32 74.53(16) . .
C31 Na1 C33 C32 37.28(14) . .
C32 C33 N3 C18 0.5(3) . .
Na1 C33 N3 C18 80.11(16) . .
C32 C33 N3 Ti1 -172.05(17) . .
Na1 C33 N3 Ti1 -92.45(16) . .
C32 C33 N3 Na1 -79.60(19) . .
C31 C18 N3 C33 -0.1(3) . .
P3 C18 N3 C33 -177.75(16) . .
Na1 C18 N3 C33 -68.39(15) . .
C31 C18 N3 Ti1 172.74(16) . .
P3 C18 N3 Ti1 -4.9(3) . .
Na1 C18 N3 Ti1 104.49(16) . .
C31 C18 N3 Na1 68.25(19) . .
P3 C18 N3 Na1 -109.36(14) . .
N4 Ti1 N3 C33 -115.6(2) . .
N1 Ti1 N3 C33 -23.8(2) 2_666 .
N2 Ti1 N3 C33 70.4(2) . .
O2 Ti1 N3 C33 38.8(8) 2_666 .
Ni1 Ti1 N3 C33 158.3(2) . .
P1 Ti1 N3 C33 2.4(4) 2_666 .
N4 Ti1 N3 C18 73.15(19) . .
N1 Ti1 N3 C18 164.90(19) 2_666 .
N2 Ti1 N3 C18 -100.84(19) . .
O2 Ti1 N3 C18 -132.5(8) 2_666 .
Ni1 Ti1 N3 C18 -12.96(18) . .
P1 Ti1 N3 C18 -168.8(3) 2_666 .
N4 Ti1 N3 Na1 168.62(7) . .
N1 Ti1 N3 Na1 -99.63(8) 2_666 .
N2 Ti1 N3 Na1 -5.37(8) . .
O2 Ti1 N3 Na1 -37.0(8) 2_666 .
Ni1 Ti1 N3 Na1 82.51(6) . .
P1 Ti1 N3 Na1 -73.3(3) 2_666 .
O1 Na1 N3 C33 101.03(17) . .
N2 Na1 N3 C33 -121.60(16) . .
C36 Na1 N3 C33 -96.75(15) . .
C32 Na1 N3 C33 37.10(15) . .
C13 Na1 N3 C33 -143.19(15) . .
C39 Na1 N3 C33 -103.78(15) . .
C38 Na1 N3 C33 -132.94(15) . .
C18 Na1 N3 C33 108.6(2) . .
C31 Na1 N3 C33 74.96(16) . .
O1 Na1 N3 C18 -7.54(17) . .
C33 Na1 N3 C18 -108.6(2) . .
N2 Na1 N3 C18 129.83(14) . .
C36 Na1 N3 C18 154.69(14) . .
C32 Na1 N3 C18 -71.47(14) . .
C13 Na1 N3 C18 108.24(13) . .
C39 Na1 N3 C18 147.65(13) . .
C38 Na1 N3 C18 118.49(13) . .
C31 Na1 N3 C18 -33.61(13) . .
O1 Na1 N3 Ti1 -132.74(10) . .
C33 Na1 N3 Ti1 126.22(17) . .
N2 Na1 N3 Ti1 4.63(7) . .
C36 Na1 N3 Ti1 29.48(8) . .
C32 Na1 N3 Ti1 163.33(13) . .
C13 Na1 N3 Ti1 -16.96(8) . .
C39 Na1 N3 Ti1 22.45(10) . .
C38 Na1 N3 Ti1 -6.71(10) . .
C18 Na1 N3 Ti1 -125.21(16) . .
C31 Na1 N3 Ti1 -158.81(12) . .
N1 C78 C35 C75 0.1(3) . .
P1A C78 C35 C75 -173.9(8) . .
P1 C78 C35 C75 -170.7(4) . .
C77 C75 C35 C78 0.1(3) . .
O1 Na1 C36 N2 105.20(17) . .
C33 Na1 C36 N2 -81.07(14) . .
N3 Na1 C36 N2 -51.91(13) . .
C32 Na1 C36 N2 -87.27(14) . .
C13 Na1 C36 N2 38.52(12) . .
C39 Na1 C36 N2 113.7(2) . .
C38 Na1 C36 N2 77.08(14) . .
C18 Na1 C36 N2 -40.19(14) . .
C31 Na1 C36 N2 -59.13(16) . .
O1 Na1 C36 C39 -8.5(2) . .
C33 Na1 C36 C39 165.21(15) . .
N2 Na1 C36 C39 -113.7(2) . .
N3 Na1 C36 C39 -165.63(15) . .
C32 Na1 C36 C39 159.02(14) . .
C13 Na1 C36 C39 -75.19(15) . .
C38 Na1 C36 C39 -36.63(14) . .
C18 Na1 C36 C39 -153.90(14) . .
C31 Na1 C36 C39 -172.85(14) . .
C39 C36 N2 C13 -0.8(3) . .
Na1 C36 N2 C13 -75.63(16) . .
C39 C36 N2 Ti1 171.35(18) . .
Na1 C36 N2 Ti1 96.55(16) . .
C39 C36 N2 Na1 74.8(2) . .
C38 C13 N2 C36 0.4(3) . .
P2 C13 N2 C36 -172.24(17) . .
Na1 C13 N2 C36 72.55(17) . .
C38 C13 N2 Ti1 -171.79(17) . .
P2 C13 N2 Ti1 15.5(3) . .
Na1 C13 N2 Ti1 -99.67(15) . .
C38 C13 N2 Na1 -72.11(18) . .
P2 C13 N2 Na1 115.22(15) . .
N3 Ti1 N2 C36 -77.3(2) . .
N4 Ti1 N2 C36 131.2(3) . .
N1 Ti1 N2 C36 14.2(2) 2_666 .
O2 Ti1 N2 C36 96.2(3) 2_666 .
Ni1 Ti1 N2 C36 -167.5(2) . .
P1 Ti1 N2 C36 74.5(2) 2_666 .
N3 Ti1 N2 C13 93.41(19) . .
N4 Ti1 N2 C13 -58.1(4) . .
N1 Ti1 N2 C13 -175.08(19) 2_666 .
O2 Ti1 N2 C13 -93.1(2) 2_666 .
Ni1 Ti1 N2 C13 3.17(19) . .
P1 Ti1 N2 C13 -114.9(2) 2_666 .
N3 Ti1 N2 Na1 5.39(8) . .
N4 Ti1 N2 Na1 -146.1(3) . .
N1 Ti1 N2 Na1 96.91(8) 2_666 .
O2 Ti1 N2 Na1 178.90(17) 2_666 .
Ni1 Ti1 N2 Na1 -84.85(6) . .
P1 Ti1 N2 Na1 157.13(14) 2_666 .
O1 Na1 N2 C36 -114.15(17) . .
C33 Na1 N2 C36 95.61(14) . .
N3 Na1 N2 C36 120.51(15) . .
C32 Na1 N2 C36 104.07(15) . .
C13 Na1 N2 C36 -109.65(19) . .
C39 Na1 N2 C36 -36.01(14) . .
C38 Na1 N2 C36 -74.30(15) . .
C18 Na1 N2 C36 141.24(14) . .
C31 Na1 N2 C36 132.78(14) . .
O1 Na1 N2 C13 -4.51(19) . .
C33 Na1 N2 C13 -154.74(14) . .
C36 Na1 N2 C13 109.65(19) . .
N3 Na1 N2 C13 -129.85(14) . .
C32 Na1 N2 C13 -146.29(13) . .
C39 Na1 N2 C13 73.63(14) . .
C38 Na1 N2 C13 35.34(13) . .
C18 Na1 N2 C13 -109.11(13) . .
C31 Na1 N2 C13 -117.58(13) . .
O1 Na1 N2 Ti1 120.81(12) . .
C33 Na1 N2 Ti1 -29.42(8) . .
C36 Na1 N2 Ti1 -125.03(16) . .
N3 Na1 N2 Ti1 -4.53(6) . .
C32 Na1 N2 Ti1 -20.97(10) . .
C13 Na1 N2 Ti1 125.32(15) . .
C39 Na1 N2 Ti1 -161.05(12) . .
C38 Na1 N2 Ti1 160.66(12) . .
C18 Na1 N2 Ti1 16.21(7) . .
C31 Na1 N2 Ti1 7.74(10) . .
N2 C13 C38 C39 0.1(3) . .
P2 C13 C38 C39 171.0(2) . .
Na1 C13 C38 C39 -65.69(19) . .
N2 C13 C38 Na1 65.80(16) . .
P2 C13 C38 Na1 -123.3(2) . .
O1 Na1 C38 C13 119.29(15) . .
C33 Na1 C38 C13 -49.33(18) . .
N2 Na1 C38 C13 -36.75(13) . .
C36 Na1 C38 C13 -77.12(16) . .
N3 Na1 C38 C13 -22.58(16) . .
C32 Na1 C38 C13 -40.5(3) . .
C39 Na1 C38 C13 -114.3(2) . .
C18 Na1 C38 C13 5.17(17) . .
C31 Na1 C38 C13 13.5(2) . .
O1 Na1 C38 C39 -126.45(15) . .
C33 Na1 C38 C39 64.93(18) . .
N2 Na1 C38 C39 77.52(16) . .
C36 Na1 C38 C39 37.14(15) . .
N3 Na1 C38 C39 91.68(16) . .
C32 Na1 C38 C39 73.8(2) . .
C13 Na1 C38 C39 114.3(2) . .
C18 Na1 C38 C39 119.44(15) . .
C31 Na1 C38 C39 127.81(18) . .
N2 C36 C39 C38 0.9(3) . .
Na1 C36 C39 C38 71.3(2) . .
N2 C36 C39 Na1 -70.42(19) . .
C13 C38 C39 C36 -0.6(3) . .
Na1 C38 C39 C36 -65.5(2) . .
C13 C38 C39 Na1 64.84(18) . .
O1 Na1 C39 C36 174.43(15) . .
C33 Na1 C39 C36 -15.97(16) . .
N2 Na1 C39 C36 37.15(13) . .
N3 Na1 C39 C36 14.94(16) . .
C32 Na1 C39 C36 -29.9(2) . .
C13 Na1 C39 C36 76.88(15) . .
C38 Na1 C39 C36 112.8(2) . .
C18 Na1 C39 C36 33.59(18) . .
C31 Na1 C39 C36 13.0(3) . .
O1 Na1 C39 C38 61.59(17) . .
C33 Na1 C39 C38 -128.81(15) . .
N2 Na1 C39 C38 -75.69(15) . .
C36 Na1 C39 C38 -112.8(2) . .
N3 Na1 C39 C38 -97.90(15) . .
C32 Na1 C39 C38 -142.78(16) . .
C13 Na1 C39 C38 -35.96(14) . .
C18 Na1 C39 C38 -79.25(17) . .
C31 Na1 C39 C38 -99.9(2) . .
C73 P4 C40 C41 -146.6(2) . .
C46 P4 C40 C41 -32.5(2) . .
Ni1 P4 C40 C41 83.4(2) . .
C73 P4 C40 C45 37.5(2) . .
C46 P4 C40 C45 151.7(2) . .
Ni1 P4 C40 C45 -92.4(2) . .
C45 C40 C41 C42 -1.9(4) . .
P4 C40 C41 C42 -177.8(2) . .
C40 C41 C42 C43 0.2(4) . .
C41 C42 C43 C44 1.3(4) . .
C42 C43 C44 C45 -1.2(4) . .
C43 C44 C45 C40 -0.5(4) . .
C41 C40 C45 C44 2.1(4) . .
P4 C40 C45 C44 178.1(2) . .
C73 P4 C46 C51 24.3(3) . .
C40 P4 C46 C51 -83.1(2) . .
Ni1 P4 C46 C51 142.7(2) . .
C73 P4 C46 C47 -156.07(19) . .
C40 P4 C46 C47 96.5(2) . .
Ni1 P4 C46 C47 -37.6(2) . .
C51 C46 C47 C48 1.1(4) . .
P4 C46 C47 C48 -178.6(2) . .
C46 C47 C48 C49 -0.6(4) . .
C47 C48 C49 C50 -0.7(4) . .
C48 C49 C50 C51 1.4(5) . .
C47 C46 C51 C50 -0.4(4) . .
P4 C46 C51 C50 179.3(2) . .
C49 C50 C51 C46 -0.9(4) . .
N4 C72 C52 C76 -0.2(3) . .
C73 C76 C52 C72 0.9(3) . .
C59 C54 C55 C56 -0.1(4) . .
P1A C54 C55 C56 177.3(7) . .
P1 C54 C55 C56 -177.8(3) . .
C54 C55 C56 C57 -0.9(5) . .
C55 C56 C57 C58 0.9(5) . .
C56 C57 C58 C59 0.0(5) . .
C55 C54 C59 C58 1.1(4) . .
P1A C54 C59 C58 -176.0(7) . .
P1 C54 C59 C58 178.9(3) . .
C57 C58 C59 C54 -1.0(5) . .
C65 C60 C61 C62 1.4(4) . .
P1A C60 C61 C62 176.2(6) . .
P1 C60 C61 C62 -174.5(3) . .
C60 C61 C62 C63 0.2(4) . .
C61 C62 C63 C64 -1.6(4) . .
C62 C63 C64 C65 1.3(4) . .
C63 C64 C65 C60 0.4(4) . .
C61 C60 C65 C64 -1.7(4) . .
P1A C60 C65 C64 -176.5(6) . .
P1 C60 C65 C64 174.6(3) . .
C35 C78 P1 C54 -69.3(5) . .
N1 C78 P1 C54 119.9(2) . .
P1A C78 P1 C54 -55(4) . .
C35 C78 P1 C60 35.6(5) . .
N1 C78 P1 C60 -135.3(2) . .
P1A C78 P1 C60 49(4) . .
C35 C78 P1 Ti1 168.1(3) . 2_666
N1 C78 P1 Ti1 -2.8(2) . 2_666
P1A C78 P1 Ti1 -178(4) . 2_666
C59 C54 P1 C78 -144.0(3) . .
C55 C54 P1 C78 33.7(4) . .
P1A C54 P1 C78 61(5) . .
C59 C54 P1 C60 111.3(3) . .
C55 C54 P1 C60 -71.0(4) . .
P1A C54 P1 C60 -44(5) . .
C59 C54 P1 Ti1 -62.0(4) . 2_666
C55 C54 P1 Ti1 115.7(3) . 2_666
P1A C54 P1 Ti1 143(5) . 2_666
C61 C60 P1 C78 -118.8(3) . .
C65 C60 P1 C78 65.1(3) . .
P1A C60 P1 C78 -60(5) . .
C61 C60 P1 C54 -10.7(4) . .
C65 C60 P1 C54 173.2(2) . .
P1A C60 P1 C54 48(5) . .
C61 C60 P1 Ti1 161.7(3) . 2_666
C65 C60 P1 Ti1 -14.4(5) . 2_666
P1A C60 P1 Ti1 -139(5) . 2_666
Ti1 O2 P1A C60 128.0(7) 2_666 .
Ti1 O2 P1A C54 -110.7(8) 2_666 .
Ti1 O2 P1A C78 10.7(12) 2_666 .
C61 C60 P1A O2 121.8(8) . .
C65 C60 P1A O2 -63.5(11) . .
P1 C60 P1A O2 -4(4) . .
C61 C60 P1A C54 4.4(11) . .
C65 C60 P1A C54 179.2(5) . .
P1 C60 P1A C54 -121(5) . .
C61 C60 P1A C78 -125.3(7) . .
C65 C60 P1A C78 49.5(9) . .
P1 C60 P1A C78 109(5) . .
C59 C54 P1A O2 -18.5(13) . .
C55 C54 P1A O2 164.3(7) . .
P1 C54 P1A O2 9(4) . .
C59 C54 P1A C60 98.3(7) . .
C55 C54 P1A C60 -78.8(10) . .
P1 C54 P1A C60 126(5) . .
C59 C54 P1A C78 -133.6(5) . .
C55 C54 P1A C78 49.3(8) . .
P1 C54 P1A C78 -106(5) . .
C35 C78 P1A O2 163.2(5) . .
N1 C78 P1A O2 -10.3(12) . .
P1 C78 P1A O2 -5(3) . .
C35 C78 P1A C60 49.1(12) . .
N1 C78 P1A C60 -124.4(5) . .
P1 C78 P1A C60 -119(5) . .
C35 C78 P1A C54 -80.1(9) . .
N1 C78 P1A C54 106.4(6) . .
P1 C78 P1A C54 111(5) . .
